data_4308344
loop_
_publ_author_name
'Steven M. Berry'
'Deborah C. Bebout'
'Raymond J. Butcher'

_publ_section_title
;
Solid-State and Solution-State Coordination Chemistry of the Zinc Triad
with the Mixed N,S Donor Ligand Bis(2-methylpyridyl) Sulfide
;
_journal_name_full 'Inorganic Chemistry'
_journal_page_first 27
_journal_page_last 39
_journal_paper_doi 10.1021/ic048915s
_journal_volume 44
_journal_year 2005
_chemical_formula_sum 'C24 H24 Cd2 Cl4 N4 S2'
_chemical_formula_weight 799.19
_chemical_name_systematic
; 
 ? 
;
_space_group_IT_number 2
_symmetry_cell_setting triclinic
_symmetry_space_group_name_Hall '-P 1'
_symmetry_space_group_name_H-M 'P -1'
_atom_sites_solution_hydrogens geom
_atom_sites_solution_primary direct
_atom_sites_solution_secondary difmap
_audit_creation_method SHELXL-97
_cell_angle_alpha 81.278(2)
_cell_angle_beta 88.263(2)
_cell_angle_gamma 77.873(2)
_cell_formula_units_Z 2
_cell_length_a 9.5155(9)
_cell_length_b 10.2269(10)
_cell_length_c 15.3232(15)
_cell_measurement_temperature 148(2)
_cell_volume 1441.0(2)
_computing_cell_refinement 'Bruker SMART'
_computing_data_collection 'Bruker SMART'
_computing_data_reduction 'Bruker SHELXTL'
_computing_molecular_graphics 'Bruker SHELXTL'
_computing_publication_material 'Bruker SHELXTL'
_computing_structure_refinement 'SHELXL-97 (Sheldrick, 1997)'
_computing_structure_solution 'SHELXS-97 (Sheldrick, 1990)'
_diffrn_ambient_temperature 148(2)
_diffrn_measured_fraction_theta_full 0.958
_diffrn_measured_fraction_theta_max 0.958
_diffrn_measurement_device_type 'CCD area detector'
_diffrn_measurement_method 'phi and omega scans'
_diffrn_radiation_monochromator graphite
_diffrn_radiation_source 'fine-focus sealed tube'
_diffrn_radiation_type MoK\a
_diffrn_radiation_wavelength 0.71073
_diffrn_reflns_av_R_equivalents 0.0406
_diffrn_reflns_av_sigmaI/netI 0.0311
_diffrn_reflns_limit_h_max 11
_diffrn_reflns_limit_h_min -12
_diffrn_reflns_limit_k_max 13
_diffrn_reflns_limit_k_min -13
_diffrn_reflns_limit_l_max 20
_diffrn_reflns_limit_l_min -19
_diffrn_reflns_number 11310
_diffrn_reflns_theta_full 28.27
_diffrn_reflns_theta_max 28.27
_diffrn_reflns_theta_min 2.06
_exptl_absorpt_coefficient_mu 2.013
_exptl_absorpt_correction_T_max 0.894386
_exptl_absorpt_correction_T_min 0.713264
_exptl_absorpt_correction_type multi-scan
_exptl_crystal_colour colorless
_exptl_crystal_density_diffrn 1.842
_exptl_crystal_density_method 'not measured'
_exptl_crystal_description chunk
_exptl_crystal_F_000 784
_exptl_crystal_size_max 0.4
_exptl_crystal_size_mid 0.45
_exptl_crystal_size_min 0.85
_refine_diff_density_max 0.602
_refine_diff_density_min -0.644
_refine_diff_density_rms 0.124
_refine_ls_extinction_coef 0.0019(4)
_refine_ls_extinction_expression Fc^*^=kFc[1+0.001xFc^2^\l^3^/sin(2\q)]^-1/4^
_refine_ls_extinction_method SHELXL
_refine_ls_goodness_of_fit_ref 1.044
_refine_ls_hydrogen_treatment mixed
_refine_ls_matrix_type full
_refine_ls_number_parameters 326
_refine_ls_number_reflns 6859
_refine_ls_number_restraints 0
_refine_ls_restrained_S_all 1.044
_refine_ls_R_factor_all 0.0386
_refine_ls_R_factor_gt 0.0349
_refine_ls_shift/su_max 0.027
_refine_ls_shift/su_mean 0.001
_refine_ls_structure_factor_coef Fsqd
_refine_ls_weighting_details 'calc w=1/[\s^2^(Fo^2^)+(0.0559P)^2^+1.9510P] where P=(Fo^2^+2Fc^2^)/3'
_refine_ls_weighting_scheme calc
_refine_ls_wR_factor_gt 0.0919
_refine_ls_wR_factor_ref 0.0954
_reflns_number_gt 6261
_reflns_number_total 6859
_reflns_threshold_expression >2sigma(I)
_cod_data_source_file ic048915ssi20041008_105057_5.cif
_cod_data_source_block '[Cd(1)Cl2]2'
_cod_depositor_comments
;
The following automatic conversions were performed:
'_symmetry_cell_setting' value 'Triclinic' changed to 'triclinic'
according to '/home/saulius/struct/CIF-dictionaries/cif_core.dic'
dictionary named 'cif_core.dic' version 2.4.1 from 2010-06-29.

Automatic conversion script
Id: cif_fix_enum 1527 2010-12-29 10:47:43Z saulius 
;
_cod_database_code 4308344

loop_
_symmetry_equiv_pos_as_xyz
'x, y, z'
'-x, -y, -z'

loop_
_atom_site_label
_atom_site_type_symbol
_atom_site_fract_x
_atom_site_fract_y
_atom_site_fract_z
_atom_site_U_iso_or_equiv
_atom_site_adp_type
_atom_site_occupancy
_atom_site_symmetry_multiplicity
_atom_site_calc_flag
_atom_site_refinement_flags
_atom_site_disorder_assembly
_atom_site_disorder_group
Cd1 Cd 0.55341(2) 0.10576(2) 0.080719(13) 0.02148(8) Uani 1 1 d . . .
Cd2 Cd 0.89024(2) 0.42056(2) 0.428465(14) 0.02802(8) Uani 1 1 d . . .
Cl1A Cl 0.38142(8) 0.32757(7) 0.06559(5) 0.02702(15) Uani 1 1 d . . .
Cl2A Cl 0.39202(7) -0.06975(7) 0.08916(5) 0.02431(14) Uani 1 1 d . . .
Cl1B Cl 0.85733(11) 0.64819(9) 0.48650(7) 0.0449(2) Uani 1 1 d . . .
Cl2B Cl 0.73213(10) 0.30718(9) 0.53034(5) 0.0396(2) Uani 1 1 d . . .
S1A S 0.76624(8) -0.11729(8) 0.13597(5) 0.02793(16) Uani 1 1 d . . .
S1B S 1.01283(10) 0.51493(9) 0.26947(6) 0.03716(19) Uani 1 1 d . . .
N1A N 0.5785(3) 0.0941(3) 0.23798(17) 0.0247(5) Uani 1 1 d . . .
N2A N 0.7700(3) 0.1849(3) 0.06747(17) 0.0245(5) Uani 1 1 d . . .
N1B N 0.7045(3) 0.5049(3) 0.31956(17) 0.0274(5) Uani 1 1 d . . .
N2B N 1.0022(3) 0.2294(3) 0.36053(18) 0.0286(5) Uani 1 1 d . . .
C11A C 0.5297(3) 0.2041(3) 0.2774(2) 0.0283(6) Uani 1 1 d . . .
H11A H 0.4892 0.2868 0.2414 0.034 Uiso 1 1 calc R . .
C12A C 0.5355(4) 0.2027(3) 0.3673(2) 0.0317(7) Uani 1 1 d . . .
H12A H 0.4993 0.2825 0.3925 0.038 Uiso 1 1 calc R . .
C13A C 0.5951(4) 0.0828(4) 0.4200(2) 0.0359(7) Uani 1 1 d . . .
H13A H 0.6000 0.0783 0.4823 0.043 Uiso 1 1 calc R . .
C14A C 0.6475(4) -0.0306(3) 0.3802(2) 0.0318(7) Uani 1 1 d . . .
H14A H 0.6903 -0.1138 0.4149 0.038 Uiso 1 1 calc R . .
C15A C 0.6371(3) -0.0217(3) 0.2892(2) 0.0249(6) Uani 1 1 d . . .
C16A C 0.6930(4) -0.1459(3) 0.2461(2) 0.0303(6) Uani 1 1 d . . .
H16A H 0.6135 -0.1940 0.2436 0.036 Uiso 1 1 calc R . .
H16B H 0.7687 -0.2068 0.2846 0.036 Uiso 1 1 calc R . .
C21A C 0.7663(3) 0.3058(3) 0.0179(2) 0.0278(6) Uani 1 1 d . . .
H21A H 0.6752 0.3602 -0.0002 0.033 Uiso 1 1 calc R . .
C22A C 0.8880(4) 0.3553(4) -0.0084(2) 0.0313(6) Uani 1 1 d . . .
H22A H 0.8807 0.4420 -0.0427 0.038 Uiso 1 1 calc R . .
C23A C 1.0210(3) 0.2747(4) 0.0169(2) 0.0332(7) Uani 1 1 d . . .
H23A H 1.1070 0.3049 -0.0003 0.040 Uiso 1 1 calc R . .
C24A C 1.0264(3) 0.1490(4) 0.0676(2) 0.0311(7) Uani 1 1 d . . .
H24A H 1.1164 0.0922 0.0855 0.037 Uiso 1 1 calc R . .
C25A C 0.8993(3) 0.1068(3) 0.0921(2) 0.0252(6) Uani 1 1 d . . .
C26A C 0.9055(3) -0.0259(4) 0.1526(2) 0.0335(7) Uani 1 1 d . . .
H26A H 0.8999 -0.0077 0.2144 0.040 Uiso 1 1 calc R . .
H26B H 1.0002 -0.0854 0.1451 0.040 Uiso 1 1 calc R . .
C11B C 0.5681(4) 0.5409(3) 0.3469(2) 0.0282(6) Uani 1 1 d . . .
H11B H 0.5506 0.5365 0.4086 0.034 Uiso 1 1 calc R . .
C12B C 0.4519(4) 0.5839(3) 0.2900(2) 0.0324(7) Uani 1 1 d . . .
H12B H 0.3571 0.6084 0.3120 0.039 Uiso 1 1 calc R . .
C13B C 0.4774(4) 0.5903(4) 0.2002(2) 0.0359(7) Uani 1 1 d . . .
H13B H 0.3999 0.6180 0.1594 0.043 Uiso 1 1 calc R . .
C14B C 0.6180(4) 0.5558(3) 0.1704(2) 0.0334(7) Uani 1 1 d . . .
H14B H 0.6380 0.5614 0.1090 0.040 Uiso 1 1 calc R . .
C15B C 0.7289(4) 0.5130(3) 0.2323(2) 0.0279(6) Uani 1 1 d . . .
C16B C 0.8811(4) 0.4723(4) 0.2011(2) 0.0359(7) Uani 1 1 d . . .
H16C H 0.8889 0.5176 0.1398 0.043 Uiso 1 1 calc R . .
H16D H 0.9038 0.3735 0.2003 0.043 Uiso 1 1 calc R . .
C21B C 0.9705(4) 0.1089(3) 0.3916(2) 0.0317(7) Uani 1 1 d . . .
H21B H 0.8913 0.1067 0.4307 0.038 Uiso 1 1 calc R . .
C22B C 1.0474(4) -0.0117(4) 0.3696(2) 0.0353(7) Uani 1 1 d . . .
H22B H 1.0228 -0.0952 0.3937 0.042 Uiso 1 1 calc R . .
C23B C 1.1620(4) -0.0082(4) 0.3111(3) 0.0393(8) Uani 1 1 d . . .
H23B H 1.2174 -0.0894 0.2947 0.047 Uiso 1 1 calc R . .
C24B C 1.1935(4) 0.1154(4) 0.2773(2) 0.0366(8) Uani 1 1 d . . .
H24B H 1.2690 0.1207 0.2358 0.044 Uiso 1 1 calc R . .
C25B C 1.1131(3) 0.2322(4) 0.3049(2) 0.0307(7) Uani 1 1 d . . .
C26B C 1.1562(4) 0.3662(4) 0.2729(3) 0.0406(8) Uani 1 1 d . . .
H26C H 1.1970 0.3634 0.2129 0.049 Uiso 1 1 calc R . .
H26D H 1.2333 0.3757 0.3119 0.049 Uiso 1 1 calc R . .

loop_
_atom_site_aniso_label
_atom_site_aniso_U_11
_atom_site_aniso_U_22
_atom_site_aniso_U_33
_atom_site_aniso_U_23
_atom_site_aniso_U_13
_atom_site_aniso_U_12
Cd1 0.01897(11) 0.02217(12) 0.02213(12) -0.00380(8) -0.00183(7) -0.00103(7)
Cd2 0.03273(13) 0.02761(13) 0.02140(12) -0.00655(9) -0.00279(9) 0.00140(9)
Cl1A 0.0255(3) 0.0256(3) 0.0253(3) -0.0011(3) -0.0011(3) 0.0036(3)
Cl2A 0.0246(3) 0.0254(3) 0.0231(3) -0.0038(3) 0.0008(2) -0.0056(2)
Cl1B 0.0464(5) 0.0330(4) 0.0511(5) -0.0196(4) -0.0242(4) 0.0142(4)
Cl2B 0.0448(5) 0.0423(5) 0.0246(4) -0.0004(3) 0.0075(3) 0.0026(4)
S1A 0.0283(3) 0.0250(4) 0.0281(4) -0.0065(3) -0.0007(3) 0.0017(3)
S1B 0.0391(4) 0.0332(4) 0.0385(5) -0.0049(3) 0.0066(4) -0.0074(3)
N1A 0.0275(12) 0.0203(12) 0.0251(12) -0.0028(10) -0.0017(10) -0.0025(9)
N2A 0.0190(11) 0.0288(13) 0.0257(12) -0.0066(10) -0.0024(9) -0.0028(9)
N1B 0.0338(13) 0.0274(13) 0.0182(12) -0.0008(10) -0.0009(10) -0.0019(10)
N2B 0.0285(12) 0.0317(14) 0.0245(13) -0.0075(10) 0.0011(10) -0.0016(10)
C11A 0.0317(15) 0.0231(14) 0.0289(15) -0.0043(12) -0.0013(12) -0.0026(11)
C12A 0.0371(16) 0.0280(16) 0.0316(17) -0.0108(13) 0.0037(13) -0.0066(13)
C13A 0.049(2) 0.0376(18) 0.0226(15) -0.0051(13) 0.0026(14) -0.0127(15)
C14A 0.0416(17) 0.0283(16) 0.0240(15) 0.0023(12) -0.0019(13) -0.0076(13)
C15A 0.0270(14) 0.0207(13) 0.0272(15) -0.0035(11) 0.0005(11) -0.0056(11)
C16A 0.0371(16) 0.0204(14) 0.0302(16) -0.0016(12) 0.0004(13) -0.0002(12)
C21A 0.0243(13) 0.0305(15) 0.0280(15) -0.0065(12) -0.0012(11) -0.0028(11)
C22A 0.0304(15) 0.0315(16) 0.0331(17) -0.0070(13) 0.0012(13) -0.0074(12)
C23A 0.0253(14) 0.0421(19) 0.0360(17) -0.0157(14) 0.0074(13) -0.0096(13)
C24A 0.0205(13) 0.0429(18) 0.0308(16) -0.0141(14) 0.0001(11) -0.0029(12)
C25A 0.0215(13) 0.0323(15) 0.0218(13) -0.0108(11) -0.0010(10) -0.0006(11)
C26A 0.0239(14) 0.0375(18) 0.0352(17) -0.0011(14) -0.0064(12) 0.0002(12)
C11B 0.0352(16) 0.0281(15) 0.0192(13) -0.0032(11) 0.0018(11) -0.0018(12)
C12B 0.0343(16) 0.0304(16) 0.0311(16) -0.0052(13) -0.0019(13) -0.0027(12)
C13B 0.0469(19) 0.0312(17) 0.0279(16) -0.0028(13) -0.0149(14) -0.0036(14)
C14B 0.055(2) 0.0254(15) 0.0179(14) -0.0021(11) -0.0058(13) -0.0046(14)
C15B 0.0435(17) 0.0205(14) 0.0178(13) -0.0018(11) 0.0017(12) -0.0032(12)
C16B 0.0435(19) 0.0391(18) 0.0200(14) -0.0017(13) 0.0059(13) 0.0001(14)
C21B 0.0381(17) 0.0324(16) 0.0238(15) -0.0055(12) -0.0009(12) -0.0044(13)
C22B 0.0436(18) 0.0308(17) 0.0304(17) -0.0064(13) -0.0050(14) -0.0029(14)
C23B 0.0386(18) 0.0357(18) 0.041(2) -0.0156(15) -0.0052(15) 0.0052(14)
C24B 0.0289(15) 0.046(2) 0.0340(18) -0.0152(15) 0.0015(13) 0.0004(14)
C25B 0.0254(14) 0.0386(18) 0.0263(15) -0.0076(13) -0.0005(12) -0.0007(12)
C26B 0.0305(16) 0.042(2) 0.048(2) -0.0088(16) 0.0120(15) -0.0050(14)

loop_
_atom_type_symbol
_atom_type_description
_atom_type_scat_dispersion_real
_atom_type_scat_dispersion_imag
_atom_type_scat_source
C C 0.0033 0.0016 'International Tables Vol C Tables 4.2.6.8 and 6.1.1.4'
H H 0.0000 0.0000 'International Tables Vol C Tables 4.2.6.8 and 6.1.1.4'
N N 0.0061 0.0033 'International Tables Vol C Tables 4.2.6.8 and 6.1.1.4'
S S 0.1246 0.1234 'International Tables Vol C Tables 4.2.6.8 and 6.1.1.4'
Cl Cl 0.1484 0.1585 'International Tables Vol C Tables 4.2.6.8 and 6.1.1.4'
Cd Cd -0.8075 1.2024 'International Tables Vol C Tables 4.2.6.8 and 6.1.1.4'

loop_
_geom_angle_atom_site_label_1
_geom_angle_atom_site_label_2
_geom_angle_atom_site_label_3
_geom_angle
_geom_angle_site_symmetry_1
_geom_angle_site_symmetry_3
_geom_angle_publ_flag
N2A Cd1 N1A 86.54(9) . . ?
N2A Cd1 Cl1A 98.70(7) . . ?
N1A Cd1 Cl1A 93.38(6) . . ?
N2A Cd1 Cl2A 156.58(6) . . ?
N1A Cd1 Cl2A 96.10(6) . . ?
Cl1A Cd1 Cl2A 104.34(3) . . ?
N2A Cd1 Cl2A 83.20(6) . 2_655 ?
N1A Cd1 Cl2A 162.13(6) . 2_655 ?
Cl1A Cd1 Cl2A 102.58(2) . 2_655 ?
Cl2A Cd1 Cl2A 87.75(2) . 2_655 ?
N2A Cd1 S1A 74.61(7) . . ?
N1A Cd1 S1A 73.07(6) . . ?
Cl1A Cd1 S1A 165.02(3) . . ?
Cl2A Cd1 S1A 83.88(3) . . ?
Cl2A Cd1 S1A 90.08(2) 2_655 . ?
N2B Cd2 N1B 95.52(9) . . ?
N2B Cd2 Cl2B 97.64(7) . . ?
N1B Cd2 Cl2B 92.88(7) . . ?
N2B Cd2 Cl1B 159.36(7) . . ?
N1B Cd2 Cl1B 93.25(7) . . ?
Cl2B Cd2 Cl1B 100.54(4) . . ?
N2B Cd2 Cl1B 79.88(7) . 2_766 ?
N1B Cd2 Cl1B 164.04(7) . 2_766 ?
Cl2B Cd2 Cl1B 102.85(4) . 2_766 ?
Cl1B Cd2 Cl1B 86.60(3) . 2_766 ?
N2B Cd2 S1B 71.84(7) . . ?
N1B Cd2 S1B 70.87(7) . . ?
Cl2B Cd2 S1B 159.10(3) . . ?
Cl1B Cd2 S1B 93.62(3) . . ?
Cl1B Cd2 S1B 93.20(3) 2_766 . ?
Cd1 Cl2A Cd1 92.25(2) . 2_655 ?
Cd2 Cl1B Cd2 93.40(3) . 2_766 ?
C16A S1A C26A 102.17(17) . . ?
C16A S1A Cd1 94.11(10) . . ?
C26A S1A Cd1 97.00(11) . . ?
C26B S1B C16B 101.09(18) . . ?
C26B S1B Cd2 94.18(13) . . ?
C16B S1B Cd2 94.21(11) . . ?
C15A N1A C11A 117.9(3) . . ?
C15A N1A Cd1 121.6(2) . . ?
C11A N1A Cd1 120.5(2) . . ?
C21A N2A C25A 118.3(3) . . ?
C21A N2A Cd1 116.87(19) . . ?
C25A N2A Cd1 123.6(2) . . ?
C15B N1B C11B 118.1(3) . . ?
C15B N1B Cd2 123.3(2) . . ?
C11B N1B Cd2 118.6(2) . . ?
C25B N2B C21B 118.2(3) . . ?
C25B N2B Cd2 122.4(2) . . ?
C21B N2B Cd2 118.2(2) . . ?
N1A C11A C12A 123.3(3) . . ?
N1A C11A H11A 118.3 . . ?
C12A C11A H11A 118.3 . . ?
C11A C12A C13A 118.6(3) . . ?
C11A C12A H12A 120.7 . . ?
C13A C12A H12A 120.7 . . ?
C12A C13A C14A 118.6(3) . . ?
C12A C13A H13A 120.7 . . ?
C14A C13A H13A 120.7 . . ?
C13A C14A C15A 119.5(3) . . ?
C13A C14A H14A 120.2 . . ?
C15A C14A H14A 120.2 . . ?
N1A C15A C14A 122.0(3) . . ?
N1A C15A C16A 118.7(3) . . ?
C14A C15A C16A 119.3(3) . . ?
C15A C16A S1A 116.3(2) . . ?
C15A C16A H16A 108.2 . . ?
S1A C16A H16A 108.2 . . ?
C15A C16A H16B 108.2 . . ?
S1A C16A H16B 108.2 . . ?
H16A C16A H16B 107.4 . . ?
N2A C21A C22A 123.5(3) . . ?
N2A C21A H21A 118.2 . . ?
C22A C21A H21A 118.2 . . ?
C21A C22A C23A 118.1(3) . . ?
C21A C22A H22A 120.9 . . ?
C23A C22A H22A 120.9 . . ?
C22A C23A C24A 118.9(3) . . ?
C22A C23A H23A 120.6 . . ?
C24A C23A H23A 120.6 . . ?
C25A C24A C23A 119.6(3) . . ?
C25A C24A H24A 120.2 . . ?
C23A C24A H24A 120.2 . . ?
N2A C25A C24A 121.5(3) . . ?
N2A C25A C26A 119.0(3) . . ?
C24A C25A C26A 119.3(3) . . ?
C25A C26A S1A 115.9(2) . . ?
C25A C26A H26A 108.3 . . ?
S1A C26A H26A 108.3 . . ?
C25A C26A H26B 108.3 . . ?
S1A C26A H26B 108.3 . . ?
H26A C26A H26B 107.4 . . ?
N1B C11B C12B 123.4(3) . . ?
N1B C11B H11B 118.3 . . ?
C12B C11B H11B 118.3 . . ?
C11B C12B C13B 118.3(3) . . ?
C11B C12B H12B 120.9 . . ?
C13B C12B H12B 120.9 . . ?
C12B C13B C14B 119.2(3) . . ?
C12B C13B H13B 120.4 . . ?
C14B C13B H13B 120.4 . . ?
C13B C14B C15B 118.8(3) . . ?
C13B C14B H14B 120.6 . . ?
C15B C14B H14B 120.6 . . ?
N1B C15B C14B 122.2(3) . . ?
N1B C15B C16B 118.5(3) . . ?
C14B C15B C16B 119.4(3) . . ?
C15B C16B S1B 113.4(2) . . ?
C15B C16B H16C 108.9 . . ?
S1B C16B H16C 108.9 . . ?
C15B C16B H16D 108.9 . . ?
S1B C16B H16D 108.9 . . ?
H16C C16B H16D 107.7 . . ?
N2B C21B C22B 123.2(3) . . ?
N2B C21B H21B 118.4 . . ?
C22B C21B H21B 118.4 . . ?
C21B C22B C23B 118.4(3) . . ?
C21B C22B H22B 120.8 . . ?
C23B C22B H22B 120.8 . . ?
C24B C23B C22B 118.8(3) . . ?
C24B C23B H23B 120.6 . . ?
C22B C23B H23B 120.6 . . ?
C23B C24B C25B 119.2(3) . . ?
C23B C24B H24B 120.4 . . ?
C25B C24B H24B 120.4 . . ?
N2B C25B C24B 122.1(3) . . ?
N2B C25B C26B 119.2(3) . . ?
C24B C25B C26B 118.7(3) . . ?
C25B C26B S1B 115.5(2) . . ?
C25B C26B H26C 108.4 . . ?
S1B C26B H26C 108.4 . . ?
C25B C26B H26D 108.4 . . ?
S1B C26B H26D 108.4 . . ?
H26C C26B H26D 107.5 . . ?

loop_
_geom_bond_atom_site_label_1
_geom_bond_atom_site_label_2
_geom_bond_distance
_geom_bond_site_symmetry_2
_geom_bond_publ_flag
Cd1 N2A 2.360(2) . ?
Cd1 N1A 2.411(3) . ?
Cd1 Cl1A 2.4863(7) . ?
Cd1 Cl2A 2.5831(7) . ?
Cd1 Cl2A 2.7036(8) 2_655 ?
Cd1 S1A 2.7566(8) . ?
Cd2 N2B 2.391(3) . ?
Cd2 N1B 2.399(3) . ?
Cd2 Cl2B 2.4670(10) . ?
Cd2 Cl1B 2.5716(9) . ?
Cd2 Cl1B 2.6766(9) 2_766 ?
Cd2 S1B 2.7956(10) . ?
Cl2A Cd1 2.7036(8) 2_655 ?
Cl1B Cd2 2.6766(9) 2_766 ?
S1A C16A 1.813(3) . ?
S1A C26A 1.819(4) . ?
S1B C26B 1.813(4) . ?
S1B C16B 1.818(4) . ?
N1A C15A 1.340(4) . ?
N1A C11A 1.348(4) . ?
N2A C21A 1.344(4) . ?
N2A C25A 1.349(4) . ?
N1B C15B 1.343(4) . ?
N1B C11B 1.345(4) . ?
N2B C25B 1.339(4) . ?
N2B C21B 1.344(5) . ?
C11A C12A 1.379(5) . ?
C11A H11A 0.9500 . ?
C12A C13A 1.383(5) . ?
C12A H12A 0.9500 . ?
C13A C14A 1.386(5) . ?
C13A H13A 0.9500 . ?
C14A C15A 1.389(4) . ?
C14A H14A 0.9500 . ?
C15A C16A 1.510(4) . ?
C16A H16A 0.9900 . ?
C16A H16B 0.9900 . ?
C21A C22A 1.384(5) . ?
C21A H21A 0.9500 . ?
C22A C23A 1.387(5) . ?
C22A H22A 0.9500 . ?
C23A C24A 1.391(5) . ?
C23A H23A 0.9500 . ?
C24A C25A 1.389(4) . ?
C24A H24A 0.9500 . ?
C25A C26A 1.514(5) . ?
C26A H26A 0.9900 . ?
C26A H26B 0.9900 . ?
C11B C12B 1.383(5) . ?
C11B H11B 0.9500 . ?
C12B C13B 1.384(5) . ?
C12B H12B 0.9500 . ?
C13B C14B 1.391(6) . ?
C13B H13B 0.9500 . ?
C14B C15B 1.395(5) . ?
C14B H14B 0.9500 . ?
C15B C16B 1.505(5) . ?
C16B H16C 0.9900 . ?
C16B H16D 0.9900 . ?
C21B C22B 1.380(5) . ?
C21B H21B 0.9500 . ?
C22B C23B 1.393(6) . ?
C22B H22B 0.9500 . ?
C23B C24B 1.381(6) . ?
C23B H23B 0.9500 . ?
C24B C25B 1.393(5) . ?
C24B H24B 0.9500 . ?
C25B C26B 1.518(5) . ?
C26B H26C 0.9900 . ?
C26B H26D 0.9900 . ?

loop_
_geom_hbond_atom_site_label_D
_geom_hbond_atom_site_label_H
_geom_hbond_atom_site_label_A
_geom_hbond_distance_DH
_geom_hbond_distance_HA
_geom_hbond_distance_DA
_geom_hbond_angle_DHA
_geom_hbond_site_symmetry_A
C23A H23A Cl1A 0.95 2.89 3.697(3) 143.0 1_655
C14B H14B Cl1A 0.95 2.74 3.632(3) 157.0 2_665
C26B H26C Cl1A 0.99 2.84 3.802(4) 165.1 1_655
C14A H14A Cl1B 0.95 2.71 3.640(4) 167.5 1_545
C24A H24A Cl2A 0.95 2.79 3.714(3) 164.6 1_655
C12B H12B Cl2B 0.95 2.74 3.421(4) 129.3 2_666

loop_
_geom_torsion_atom_site_label_1
_geom_torsion_atom_site_label_2
_geom_torsion_atom_site_label_3
_geom_torsion_atom_site_label_4
_geom_torsion
_geom_torsion_site_symmetry_1
_geom_torsion_site_symmetry_2
_geom_torsion_site_symmetry_3
_geom_torsion_site_symmetry_4
_geom_torsion_publ_flag
N2A Cd1 Cl2A Cd1 -67.11(17) . . . 2_655 ?
N1A Cd1 Cl2A Cd1 -162.50(6) . . . 2_655 ?
Cl1A Cd1 Cl2A Cd1 102.42(2) . . . 2_655 ?
Cl2A Cd1 Cl2A Cd1 0.0 2_655 . . 2_655 ?
S1A Cd1 Cl2A Cd1 -90.33(2) . . . 2_655 ?
N2B Cd2 Cl1B Cd2 -48.9(2) . . . 2_766 ?
N1B Cd2 Cl1B Cd2 -164.01(7) . . . 2_766 ?
Cl2B Cd2 Cl1B Cd2 102.45(4) . . . 2_766 ?
Cl1B Cd2 Cl1B Cd2 0.0 2_766 . . 2_766 ?
S1B Cd2 Cl1B Cd2 -92.99(4) . . . 2_766 ?
N2A Cd1 S1A C16A 119.36(13) . . . . ?
N1A Cd1 S1A C16A 28.30(13) . . . . ?
Cl1A Cd1 S1A C16A 54.27(16) . . . . ?
Cl2A Cd1 S1A C16A -69.99(12) . . . . ?
Cl2A Cd1 S1A C16A -157.72(12) 2_655 . . . ?
N2A Cd1 S1A C26A 16.54(14) . . . . ?
N1A Cd1 S1A C26A -74.51(14) . . . . ?
Cl1A Cd1 S1A C26A -48.54(17) . . . . ?
Cl2A Cd1 S1A C26A -172.81(12) . . . . ?
Cl2A Cd1 S1A C26A 99.47(12) 2_655 . . . ?
N2B Cd2 S1B C26B -30.01(16) . . . . ?
N1B Cd2 S1B C26B -132.77(16) . . . . ?
Cl2B Cd2 S1B C26B -92.18(16) . . . . ?
Cl1B Cd2 S1B C26B 135.04(14) . . . . ?
Cl1B Cd2 S1B C26B 48.25(14) 2_766 . . . ?
N2B Cd2 S1B C16B 71.45(14) . . . . ?
N1B Cd2 S1B C16B -31.31(14) . . . . ?
Cl2B Cd2 S1B C16B 9.28(15) . . . . ?
Cl1B Cd2 S1B C16B -123.50(12) . . . . ?
Cl1B Cd2 S1B C16B 149.71(12) 2_766 . . . ?
N2A Cd1 N1A C15A -96.6(2) . . . . ?
Cl1A Cd1 N1A C15A 164.9(2) . . . . ?
Cl2A Cd1 N1A C15A 60.1(2) . . . . ?
Cl2A Cd1 N1A C15A -41.6(4) 2_655 . . . ?
S1A Cd1 N1A C15A -21.6(2) . . . . ?
N2A Cd1 N1A C11A 85.3(2) . . . . ?
Cl1A Cd1 N1A C11A -13.2(2) . . . . ?
Cl2A Cd1 N1A C11A -118.0(2) . . . . ?
Cl2A Cd1 N1A C11A 140.3(2) 2_655 . . . ?
S1A Cd1 N1A C11A 160.3(2) . . . . ?
N1A Cd1 N2A C21A -122.6(2) . . . . ?
Cl1A Cd1 N2A C21A -29.7(2) . . . . ?
Cl2A Cd1 N2A C21A 140.00(19) . . . . ?
Cl2A Cd1 N2A C21A 72.0(2) 2_655 . . . ?
S1A Cd1 N2A C21A 164.0(2) . . . . ?
N1A Cd1 N2A C25A 70.3(2) . . . . ?
Cl1A Cd1 N2A C25A 163.2(2) . . . . ?
Cl2A Cd1 N2A C25A -27.1(3) . . . . ?
Cl2A Cd1 N2A C25A -95.1(2) 2_655 . . . ?
S1A Cd1 N2A C25A -3.1(2) . . . . ?
N2B Cd2 N1B C15B -44.6(3) . . . . ?
Cl2B Cd2 N1B C15B -142.6(2) . . . . ?
Cl1B Cd2 N1B C15B 116.7(2) . . . . ?
Cl1B Cd2 N1B C15B 27.7(4) 2_766 . . . ?
S1B Cd2 N1B C15B 24.0(2) . . . . ?
N2B Cd2 N1B C11B 132.6(2) . . . . ?
Cl2B Cd2 N1B C11B 34.7(2) . . . . ?
Cl1B Cd2 N1B C11B -66.1(2) . . . . ?
Cl1B Cd2 N1B C11B -155.0(2) 2_766 . . . ?
S1B Cd2 N1B C11B -158.8(3) . . . . ?
N1B Cd2 N2B C25B 94.2(3) . . . . ?
Cl2B Cd2 N2B C25B -172.1(2) . . . . ?
Cl1B Cd2 N2B C25B -20.5(4) . . . . ?
Cl1B Cd2 N2B C25B -70.3(2) 2_766 . . . ?
S1B Cd2 N2B C25B 26.4(2) . . . . ?
N1B Cd2 N2B C21B -98.4(2) . . . . ?
Cl2B Cd2 N2B C21B -4.7(2) . . . . ?
Cl1B Cd2 N2B C21B 146.9(2) . . . . ?
Cl1B Cd2 N2B C21B 97.1(2) 2_766 . . . ?
S1B Cd2 N2B C21B -166.1(2) . . . . ?
C15A N1A C11A C12A -0.9(5) . . . . ?
Cd1 N1A C11A C12A 177.3(3) . . . . ?
N1A C11A C12A C13A 0.4(5) . . . . ?
C11A C12A C13A C14A 0.5(5) . . . . ?
C12A C13A C14A C15A -0.9(5) . . . . ?
C11A N1A C15A C14A 0.4(5) . . . . ?
Cd1 N1A C15A C14A -177.7(2) . . . . ?
C11A N1A C15A C16A -179.7(3) . . . . ?
Cd1 N1A C15A C16A 2.1(4) . . . . ?
C13A C14A C15A N1A 0.5(5) . . . . ?
C13A C14A C15A C16A -179.4(3) . . . . ?
N1A C15A C16A S1A 32.5(4) . . . . ?
C14A C15A C16A S1A -147.7(3) . . . . ?
C26A S1A C16A C15A 56.7(3) . . . . ?
Cd1 S1A C16A C15A -41.4(3) . . . . ?
C25A N2A C21A C22A -0.9(5) . . . . ?
Cd1 N2A C21A C22A -168.7(3) . . . . ?
N2A C21A C22A C23A 1.0(5) . . . . ?
C21A C22A C23A C24A -0.5(5) . . . . ?
C22A C23A C24A C25A -0.1(5) . . . . ?
C21A N2A C25A C24A 0.2(4) . . . . ?
Cd1 N2A C25A C24A 167.2(2) . . . . ?
C21A N2A C25A C26A 176.3(3) . . . . ?
Cd1 N2A C25A C26A -16.8(4) . . . . ?
C23A C24A C25A N2A 0.2(5) . . . . ?
C23A C24A C25A C26A -175.8(3) . . . . ?
N2A C25A C26A S1A 35.7(4) . . . . ?
C24A C25A C26A S1A -148.2(3) . . . . ?
C16A S1A C26A C25A -127.2(3) . . . . ?
Cd1 S1A C26A C25A -31.4(3) . . . . ?
C15B N1B C11B C12B 0.9(5) . . . . ?
Cd2 N1B C11B C12B -176.5(3) . . . . ?
N1B C11B C12B C13B -0.1(5) . . . . ?
C11B C12B C13B C14B -1.1(5) . . . . ?
C12B C13B C14B C15B 1.3(5) . . . . ?
C11B N1B C15B C14B -0.6(5) . . . . ?
Cd2 N1B C15B C14B 176.6(2) . . . . ?
C11B N1B C15B C16B -179.8(3) . . . . ?
Cd2 N1B C15B C16B -2.5(4) . . . . ?
C13B C14B C15B N1B -0.5(5) . . . . ?
C13B C14B C15B C16B 178.6(3) . . . . ?
N1B C15B C16B S1B -35.2(4) . . . . ?
C14B C15B C16B S1B 145.7(3) . . . . ?
C26B S1B C16B C15B 140.0(3) . . . . ?
Cd2 S1B C16B C15B 44.9(2) . . . . ?
C25B N2B C21B C22B 0.6(5) . . . . ?
Cd2 N2B C21B C22B -167.4(3) . . . . ?
N2B C21B C22B C23B -1.1(5) . . . . ?
C21B C22B C23B C24B -0.3(5) . . . . ?
C22B C23B C24B C25B 2.1(5) . . . . ?
C21B N2B C25B C24B 1.4(5) . . . . ?
Cd2 N2B C25B C24B 168.8(2) . . . . ?
C21B N2B C25B C26B -176.6(3) . . . . ?
Cd2 N2B C25B C26B -9.2(4) . . . . ?
C23B C24B C25B N2B -2.8(5) . . . . ?
C23B C24B C25B C26B 175.3(3) . . . . ?
N2B C25B C26B S1B -27.6(4) . . . . ?
C24B C25B C26B S1B 154.3(3) . . . . ?
C16B S1B C26B C25B -55.0(3) . . . . ?
Cd2 S1B C26B C25B 40.1(3) . . . . ?
